data_7000863
loop_
_publ_author_name
'Reed, Julie E.'
'White, Andrew J. P.'
'Neidle, Stephen'
'Vilar, Ram\'on'

_publ_section_title
;
 Effect of metal coordination on the interaction of substituted
 phenanthroline and pyridine ligands with quadruplex DNA
;
_journal_issue 14
_journal_name_full 'Dalton Transactions'
_journal_page_first 2558
_journal_page_last 2568
_journal_paper_doi 10.1039/b820086f
_journal_year 2009
_chemical_formula_moiety 'C36 H24 N10 O2 Pt2, Cl2, (C2 H6 O S), (C3 H6 O), 3.75(H2 O)'
_chemical_formula_sum 'C41 H43.5 Cl2 N10 O7.75 Pt2 S'
_chemical_formula_weight 1293.50
_chemical_name_systematic
;
?
;
_space_group_IT_number 14
_symmetry_cell_setting monoclinic
_symmetry_space_group_name_Hall '-P 2ybc'
_symmetry_space_group_name_H-M 'P 1 21/c 1'
_atom_sites_solution_hydrogens geom
_atom_sites_solution_primary direct
_atom_sites_solution_secondary difmap
_audit_creation_method SHELXL-97
_cell_angle_alpha 90.00
_cell_angle_beta 104.763(3)
_cell_angle_gamma 90.00
_cell_formula_units_Z 4
_cell_length_a 17.3137(15)
_cell_length_b 11.0617(7)
_cell_length_c 24.561(2)
_cell_measurement_reflns_used 139987
_cell_measurement_temperature 120(2)
_cell_measurement_theta_max 27.48
_cell_measurement_theta_min 2.91
_cell_volume 4548.6(6)
_computing_structure_refinement 'SHELXL-97 (Sheldrick, 1997)'
_computing_structure_solution 'SHELXS-97 (Sheldrick, 1990)'
_diffrn_ambient_temperature 120(2)
_diffrn_measured_fraction_theta_full 0.900
_diffrn_measured_fraction_theta_max 0.871
_diffrn_radiation_type MoK\a
_diffrn_radiation_wavelength 0.71073
_diffrn_reflns_av_R_equivalents 0.1310
_diffrn_reflns_av_sigmaI/netI 0.1644
_diffrn_reflns_limit_h_max 21
_diffrn_reflns_limit_h_min -22
_diffrn_reflns_limit_k_max 13
_diffrn_reflns_limit_k_min -14
_diffrn_reflns_limit_l_max 31
_diffrn_reflns_limit_l_min -31
_diffrn_reflns_number 40815
_diffrn_reflns_theta_full 25.00
_diffrn_reflns_theta_max 27.48
_diffrn_reflns_theta_min 2.98
_exptl_absorpt_coefficient_mu 6.370
_exptl_absorpt_correction_T_max 0.99295
_exptl_absorpt_correction_T_min 0.93408
_exptl_absorpt_correction_type multi-scan
_exptl_absorpt_process_details sortav
_exptl_crystal_colour Orange
_exptl_crystal_density_diffrn 1.889
_exptl_crystal_density_method 'not measured'
_exptl_crystal_description needles
_exptl_crystal_F_000 2510
_exptl_crystal_size_max 0.45
_exptl_crystal_size_mid 0.01
_exptl_crystal_size_min 0.01
_refine_diff_density_max 0.964
_refine_diff_density_min -1.284
_refine_diff_density_rms 0.231
_refine_ls_extinction_method none
_refine_ls_goodness_of_fit_ref 1.016
_refine_ls_hydrogen_treatment constr
_refine_ls_matrix_type full
_refine_ls_number_parameters 617
_refine_ls_number_reflns 9074
_refine_ls_number_restraints 209
_refine_ls_restrained_S_all 1.020
_refine_ls_R_factor_all 0.1560
_refine_ls_R_factor_gt 0.0684
_refine_ls_shift/su_max 0.003
_refine_ls_shift/su_mean 0.000
_refine_ls_structure_factor_coef Fsqd
_refine_ls_weighting_details 'calc w=1/[\s^2^(Fo^2^)+(0.0546P)^2^+0.0000P] where P=(Fo^2^+2Fc^2^)/3'
_refine_ls_weighting_scheme calc
_refine_ls_wR_factor_gt 0.1184
_refine_ls_wR_factor_ref 0.1358
_reflns_number_gt 5055
_reflns_number_total 9074
_reflns_threshold_expression >2sigma(I)
_cod_data_source_file b820086f.txt
_cod_data_source_block Compound_2
_cod_depositor_comments
;
The following automatic conversions were performed:
'_symmetry_cell_setting' value 'Monoclinic' changed to 'monoclinic'
according to '/home/saulius/struct/CIF-dictionaries/cif_core.dic'
dictionary named 'cif_core.dic' version 2.4.1 from 2010-06-29.

Automatic conversion script
Id: cif_fix_enum 1527 2010-12-29 10:47:43Z saulius 
;
_cod_original_sg_symbol_H-M P2(1)/c
_cod_original_formula_sum 'C41 H43.50 Cl2 N10 O7.75 Pt2 S'
_cod_database_code 7000863

loop_
_symmetry_equiv_pos_as_xyz
'x, y, z'
'-x, y+1/2, -z+1/2'
'-x, -y, -z'
'x, -y-1/2, z-1/2'

loop_
_atom_site_label
_atom_site_type_symbol
_atom_site_fract_x
_atom_site_fract_y
_atom_site_fract_z
_atom_site_U_iso_or_equiv
_atom_site_adp_type
_atom_site_occupancy
_atom_site_symmetry_multiplicity
_atom_site_calc_flag
_atom_site_refinement_flags
_atom_site_disorder_assembly
_atom_site_disorder_group
Pt1 Pt 0.70116(3) 0.82349(4) 0.51580(2) 0.02750(16) Uani 1 1 d . . .
Pt2 Pt 0.86793(3) 0.74206(4) 0.592232(19) 0.02513(15) Uani 1 1 d . . .
N1 N 0.6497(6) 0.9744(8) 0.5382(4) 0.031(3) Uani 1 1 d . . .
C2 C 0.6649(8) 1.0929(11) 0.5346(5) 0.039(3) Uani 1 1 d . . .
H2A H 0.7072 1.1171 0.5189 0.047 Uiso 1 1 calc R . .
C3 C 0.6191(9) 1.1839(12) 0.5539(6) 0.048(4) Uani 1 1 d . . .
H3A H 0.6328 1.2668 0.5525 0.058 Uiso 1 1 calc R . .
C4 C 0.5557(9) 1.1512(12) 0.5743(6) 0.047(4) Uani 1 1 d . . .
H4A H 0.5231 1.2111 0.5850 0.056 Uiso 1 1 calc R . .
C5 C 0.5393(8) 1.0278(12) 0.5793(5) 0.039(3) Uani 1 1 d . . .
C6 C 0.4728(9) 0.9812(14) 0.5999(6) 0.056(4) Uani 1 1 d . . .
H6A H 0.4391 1.0357 0.6130 0.067 Uiso 1 1 calc R . .
C7 C 0.4593(9) 0.8613(13) 0.6004(6) 0.053(4) Uani 1 1 d . . .
H7A H 0.4160 0.8336 0.6143 0.063 Uiso 1 1 calc R . .
C8 C 0.5059(8) 0.7755(12) 0.5816(5) 0.033(3) Uani 1 1 d . . .
C9 C 0.4971(8) 0.6483(13) 0.5797(6) 0.044(4) Uani 1 1 d . . .
H9A H 0.4548 0.6125 0.5923 0.053 Uiso 1 1 calc R . .
C10 C 0.5494(9) 0.5741(13) 0.5597(5) 0.048(4) Uani 1 1 d . . .
H10A H 0.5428 0.4888 0.5588 0.057 Uiso 1 1 calc R . .
C11 C 0.6111(7) 0.6267(10) 0.5413(5) 0.028(3) Uani 1 1 d . . .
N12 N 0.6199(6) 0.7462(9) 0.5442(4) 0.030(2) Uani 1 1 d . . .
C13 C 0.5688(8) 0.8196(11) 0.5633(5) 0.033(3) Uani 1 1 d . . .
C14 C 0.5864(8) 0.9430(10) 0.5592(5) 0.032(3) Uani 1 1 d . . .
C15 C 0.6711(8) 0.5662(10) 0.5168(5) 0.031(3) Uani 1 1 d . . .
O15 O 0.6746(5) 0.4556(7) 0.5124(3) 0.041(2) Uani 1 1 d . . .
N16 N 0.7253(6) 0.6482(8) 0.5062(4) 0.031(3) Uani 1 1 d . . .
C17 C 0.7905(8) 0.6152(9) 0.4842(5) 0.026(3) Uani 1 1 d . . .
N18 N 0.8620(7) 0.6572(8) 0.5167(4) 0.030(3) Uani 1 1 d . . .
C19 C 0.9286(7) 0.6467(9) 0.4979(4) 0.020(3) Uani 1 1 d . . .
C20 C 0.9223(8) 0.5834(10) 0.4453(5) 0.031(3) Uani 1 1 d . . .
H20A H 0.9681 0.5751 0.4309 0.037 Uiso 1 1 calc R . .
C21 C 0.8531(8) 0.5371(10) 0.4171(5) 0.032(3) Uani 1 1 d . . .
H21A H 0.8508 0.4920 0.3838 0.038 Uiso 1 1 calc R . .
C22 C 0.7829(8) 0.5528(10) 0.4352(5) 0.030(3) Uani 1 1 d . . .
H22A H 0.7329 0.5217 0.4144 0.036 Uiso 1 1 calc R . .
N23 N 0.9978(6) 0.6939(8) 0.5280(4) 0.032(3) Uani 1 1 d . . .
N31 N 0.8739(6) 0.5904(8) 0.6412(4) 0.029(2) Uani 1 1 d . . .
C32 C 0.8642(7) 0.4734(10) 0.6267(5) 0.032(3) Uani 1 1 d . . .
H32A H 0.8541 0.4502 0.5883 0.038 Uiso 1 1 calc R . .
C33 C 0.8692(8) 0.3838(12) 0.6694(6) 0.043(4) Uani 1 1 d . . .
H33A H 0.8616 0.3011 0.6590 0.052 Uiso 1 1 calc R . .
C34 C 0.8847(8) 0.4150(12) 0.7243(6) 0.044(4) Uani 1 1 d . . .
H34A H 0.8894 0.3539 0.7522 0.053 Uiso 1 1 calc R . .
C35 C 0.8937(7) 0.5377(10) 0.7407(5) 0.026(3) Uani 1 1 d . . .
C36 C 0.9102(7) 0.5849(11) 0.7961(5) 0.035(3) Uani 1 1 d . . .
H36A H 0.9146 0.5302 0.8265 0.041 Uiso 1 1 calc R . .
C37 C 0.9200(8) 0.7031(11) 0.8074(5) 0.041(4) Uani 1 1 d . . .
H37A H 0.9329 0.7290 0.8456 0.049 Uiso 1 1 calc R . .
C38 C 0.9115(7) 0.7911(10) 0.7640(5) 0.028(3) Uani 1 1 d . . .
C39 C 0.9161(7) 0.9154(11) 0.7701(5) 0.037(3) Uani 1 1 d . . .
H39A H 0.9261 0.9506 0.8066 0.044 Uiso 1 1 calc R . .
C40 C 0.9056(7) 0.9915(11) 0.7212(5) 0.036(3) Uani 1 1 d . . .
H40A H 0.9086 1.0769 0.7252 0.043 Uiso 1 1 calc R . .
C41 C 0.8915(7) 0.9402(10) 0.6690(5) 0.028(3) Uani 1 1 d . . .
N42 N 0.8844(6) 0.8220(8) 0.6649(4) 0.028(2) Uani 1 1 d . . .
C43 C 0.8937(7) 0.7451(10) 0.7096(5) 0.028(3) Uani 1 1 d . . .
C44 C 0.8864(7) 0.6213(9) 0.6965(5) 0.025(3) Uani 1 1 d . . .
C45 C 0.8803(7) 0.9992(11) 0.6136(5) 0.032(3) Uani 1 1 d . . .
O45 O 0.8797(5) 1.1116(7) 0.6093(3) 0.043(2) Uani 1 1 d . . .
N46 N 0.8679(5) 0.9172(7) 0.5703(4) 0.024(2) Uani 1 1 d . . .
C47 C 0.8503(7) 0.9555(10) 0.5134(5) 0.026(3) Uani 1 1 d . . .
N48 N 0.7819(6) 0.9070(8) 0.4799(4) 0.025(2) Uani 1 1 d . . .
C49 C 0.7653(7) 0.9258(10) 0.4233(5) 0.028(3) Uani 1 1 d . . .
C50 C 0.8135(8) 1.0031(10) 0.4009(5) 0.035(3) Uani 1 1 d . . .
H50A H 0.8009 1.0189 0.3616 0.042 Uiso 1 1 calc R . .
C51 C 0.8788(7) 1.0553(9) 0.4363(5) 0.027(3) Uani 1 1 d . . .
H51A H 0.9106 1.1097 0.4213 0.033 Uiso 1 1 calc R . .
C52 C 0.8998(8) 1.0310(10) 0.4932(5) 0.034(3) Uani 1 1 d . . .
H52A H 0.9464 1.0650 0.5175 0.040 Uiso 1 1 calc R . .
N53 N 0.7003(6) 0.8731(9) 0.3890(4) 0.037(3) Uani 1 1 d . . .
Cl1 Cl 1.0803(2) 0.7054(3) 0.66496(13) 0.0401(8) Uani 1 1 d . . .
Cl2 Cl 0.5696(2) 0.6432(3) 0.38010(15) 0.0490(9) Uani 1 1 d . . .
O60 O 0.7103(10) 0.840(2) 0.6763(8) 0.111(7) Uani 0.743(19) 1 d PDU A 1
C60 C 0.7011(11) 0.893(2) 0.7154(8) 0.071(6) Uani 0.743(19) 1 d PDU A 1
C61 C 0.7033(16) 0.864(3) 0.7730(9) 0.105(7) Uani 0.743(19) 1 d PDU A 1
H61A H 0.6494 0.8703 0.7787 0.158 Uiso 0.743(19) 1 calc PR A 1
H61B H 0.7389 0.9202 0.7983 0.158 Uiso 0.743(19) 1 calc PR A 1
H61C H 0.7230 0.7811 0.7813 0.158 Uiso 0.743(19) 1 calc PR A 1
C62 C 0.6941(16) 1.028(2) 0.7083(10) 0.099(7) Uani 0.743(19) 1 d PDU A 1
H62A H 0.7026 1.0509 0.6717 0.148 Uiso 0.743(19) 1 calc PR A 1
H62B H 0.7345 1.0677 0.7384 0.148 Uiso 0.743(19) 1 calc PR A 1
H62C H 0.6408 1.0543 0.7103 0.148 Uiso 0.743(19) 1 calc PR A 1
O60' O 0.685(3) 0.730(5) 0.6797(19) 0.103(10) Uiso 0.257(19) 1 d PDU A 2
C60' C 0.693(3) 0.815(5) 0.7127(19) 0.083(9) Uiso 0.257(19) 1 d PDU A 2
C61' C 0.700(5) 0.780(6) 0.7719(19) 0.091(11) Uiso 0.257(19) 1 d PDU A 2
H61D H 0.6459 0.7678 0.7774 0.136 Uiso 0.257(19) 1 calc PR A 2
H61E H 0.7265 0.8447 0.7971 0.136 Uiso 0.257(19) 1 calc PR A 2
H61F H 0.7303 0.7053 0.7806 0.136 Uiso 0.257(19) 1 calc PR A 2
C62' C 0.699(5) 0.943(5) 0.697(3) 0.088(11) Uiso 0.257(19) 1 d PDU A 2
H62D H 0.7328 0.9500 0.6712 0.132 Uiso 0.257(19) 1 calc PR A 2
H62E H 0.7217 0.9903 0.7313 0.132 Uiso 0.257(19) 1 calc PR A 2
H62F H 0.6452 0.9737 0.6792 0.132 Uiso 0.257(19) 1 calc PR A 2
O70 O 0.6419(18) 1.099(3) 0.1921(11) 0.092(7) Uiso 0.366(4) 1 d PDU B 1
S70 S 0.6018(9) 1.0826(14) 0.2445(6) 0.072(4) Uiso 0.366(4) 1 d PDU B 1
C71 C 0.535(2) 0.952(3) 0.2289(17) 0.087(8) Uiso 0.366(4) 1 d PDU B 1
H71A H 0.4863 0.9748 0.2005 0.131 Uiso 0.366(4) 1 calc PR B 1
H71B H 0.5214 0.9258 0.2633 0.131 Uiso 0.366(4) 1 calc PR B 1
H71C H 0.5619 0.8862 0.2143 0.131 Uiso 0.366(4) 1 calc PR B 1
C72 C 0.681(2) 1.006(4) 0.2930(16) 0.086(8) Uiso 0.366(4) 1 d PDU B 1
H72A H 0.7254 1.0620 0.3069 0.129 Uiso 0.366(4) 1 calc PR B 1
H72B H 0.6992 0.9378 0.2740 0.129 Uiso 0.366(4) 1 calc PR B 1
H72C H 0.6617 0.9759 0.3247 0.129 Uiso 0.366(4) 1 calc PR B 1
O70' O 0.6773(18) 1.058(3) 0.2954(10) 0.064(7) Uiso 0.339(10) 1 d PDU C 2
S70' S 0.6324(15) 1.071(2) 0.2360(10) 0.134(6) Uiso 0.339(10) 1 d PDU C 2
C71' C 0.656(3) 1.210(3) 0.2082(18) 0.086(8) Uiso 0.339(10) 1 d PDU C 2
H71D H 0.6427 1.2772 0.2302 0.129 Uiso 0.339(10) 1 calc PR C 2
H71E H 0.6254 1.2180 0.1689 0.129 Uiso 0.339(10) 1 calc PR C 2
H71F H 0.7133 1.2125 0.2101 0.129 Uiso 0.339(10) 1 calc PR C 2
C72' C 0.663(3) 0.974(3) 0.1870(16) 0.091(8) Uiso 0.339(10) 1 d PDU C 2
H72D H 0.6557 0.8892 0.1964 0.136 Uiso 0.339(10) 1 calc PR C 2
H72E H 0.7196 0.9882 0.1889 0.136 Uiso 0.339(10) 1 calc PR C 2
H72F H 0.6309 0.9908 0.1488 0.136 Uiso 0.339(10) 1 calc PR C 2
O70" O 0.7014(15) 1.038(3) 0.2506(14) 0.054(7) Uiso 0.295(9) 1 d PDU D 3
S70" S 0.6146(14) 1.018(2) 0.2413(11) 0.133(7) Uiso 0.295(9) 1 d PDU D 3
C71" C 0.592(3) 0.893(4) 0.281(2) 0.097(8) Uiso 0.295(9) 1 d PDU D 3
H71G H 0.6215 0.8209 0.2737 0.146 Uiso 0.295(9) 1 calc PR D 3
H71H H 0.5349 0.8762 0.2701 0.146 Uiso 0.295(9) 1 calc PR D 3
H71I H 0.6089 0.9118 0.3214 0.146 Uiso 0.295(9) 1 calc PR D 3
C72" C 0.559(3) 1.144(4) 0.258(2) 0.072(8) Uiso 0.295(9) 1 d PDU D 3
H72G H 0.5682 1.2158 0.2366 0.108 Uiso 0.295(9) 1 calc PR D 3
H72H H 0.5761 1.1614 0.2982 0.108 Uiso 0.295(9) 1 calc PR D 3
H72I H 0.5017 1.1248 0.2474 0.108 Uiso 0.295(9) 1 calc PR D 3
O80 O 0.7300(5) 0.2689(7) 0.4554(4) 0.050(2) Uani 1 1 d . . .
O90 O 0.8760(5) 1.3027(7) 0.5292(3) 0.037(2) Uani 1 1 d . . .
O100 O 1.2591(6) 0.7267(8) 0.6564(4) 0.063(3) Uani 1 1 d . . .
O110 O 0.6002(10) 0.4083(14) 0.3130(7) 0.040(5) Uani 0.50 1 d P . .
O120 O 0.523(2) 0.849(3) 0.2831(15) 0.047(10) Uiso 0.25 1 d P E 4

loop_
_atom_site_aniso_label
_atom_site_aniso_U_11
_atom_site_aniso_U_22
_atom_site_aniso_U_33
_atom_site_aniso_U_23
_atom_site_aniso_U_13
_atom_site_aniso_U_12
Pt1 0.0321(3) 0.0246(3) 0.0276(3) -0.0012(2) 0.0108(2) -0.0014(2)
Pt2 0.0338(3) 0.0200(2) 0.0227(3) -0.0011(2) 0.0093(2) -0.0014(2)
N1 0.041(7) 0.023(6) 0.030(6) -0.006(4) 0.013(6) -0.007(5)
C2 0.039(9) 0.042(8) 0.035(8) 0.001(6) 0.008(7) 0.001(7)
C3 0.062(11) 0.036(8) 0.051(9) -0.007(7) 0.023(9) 0.011(8)
C4 0.063(11) 0.039(9) 0.043(9) -0.008(6) 0.023(8) 0.016(8)
C5 0.041(10) 0.041(8) 0.037(8) -0.003(6) 0.010(7) 0.011(7)
C6 0.041(11) 0.058(11) 0.069(12) -0.006(8) 0.013(9) 0.014(8)
C7 0.042(10) 0.058(10) 0.055(10) -0.011(8) 0.006(8) 0.001(8)
C8 0.026(8) 0.051(9) 0.023(7) -0.003(6) 0.011(6) -0.006(7)
C9 0.026(9) 0.059(10) 0.054(10) 0.007(7) 0.023(8) -0.011(7)
C10 0.050(10) 0.053(9) 0.040(9) 0.004(7) 0.013(8) -0.022(8)
C11 0.033(8) 0.018(6) 0.029(7) 0.001(5) 0.000(6) -0.015(6)
N12 0.031(7) 0.042(7) 0.023(6) 0.005(5) 0.015(5) -0.009(5)
C13 0.040(9) 0.039(8) 0.022(7) 0.006(6) 0.008(7) 0.002(7)
C14 0.041(9) 0.035(8) 0.017(7) 0.000(5) 0.002(7) 0.000(7)
C15 0.038(9) 0.021(7) 0.034(8) 0.004(5) 0.011(7) -0.010(6)
O15 0.055(7) 0.025(5) 0.049(6) -0.003(4) 0.027(5) -0.010(4)
N16 0.027(7) 0.029(6) 0.038(7) 0.004(5) 0.007(5) 0.000(5)
C17 0.036(9) 0.016(6) 0.030(7) 0.006(5) 0.015(7) -0.009(6)
N18 0.051(8) 0.023(5) 0.017(5) -0.006(4) 0.009(6) -0.003(5)
C19 0.029(8) 0.020(6) 0.015(6) 0.001(4) 0.015(6) 0.000(5)
C20 0.042(9) 0.026(7) 0.027(7) 0.002(5) 0.012(7) -0.004(6)
C21 0.043(9) 0.035(7) 0.021(7) 0.001(5) 0.016(7) -0.010(7)
C22 0.040(9) 0.033(7) 0.013(7) -0.009(5) 0.000(6) -0.002(6)
N23 0.035(7) 0.029(6) 0.033(6) -0.004(5) 0.011(5) -0.004(5)
N31 0.034(7) 0.022(6) 0.035(7) -0.003(4) 0.014(5) 0.000(5)
C32 0.035(8) 0.029(7) 0.032(8) 0.002(6) 0.009(6) -0.003(6)
C33 0.054(10) 0.046(8) 0.037(9) 0.009(7) 0.026(8) -0.001(7)
C34 0.051(10) 0.046(9) 0.041(9) 0.018(7) 0.019(8) 0.013(7)
C35 0.036(8) 0.022(6) 0.024(7) 0.004(5) 0.016(6) 0.007(6)
C36 0.040(9) 0.049(9) 0.013(7) 0.019(6) 0.006(6) 0.007(7)
C37 0.062(10) 0.030(7) 0.025(7) 0.002(5) 0.001(7) 0.009(7)
C38 0.038(8) 0.030(7) 0.018(7) -0.005(5) 0.011(6) -0.003(6)
C39 0.035(9) 0.044(8) 0.027(8) -0.022(6) 0.001(6) 0.001(6)
C40 0.044(9) 0.031(7) 0.038(8) 0.000(6) 0.022(7) -0.006(6)
C41 0.034(8) 0.031(7) 0.022(7) -0.018(5) 0.012(6) -0.005(6)
N42 0.032(6) 0.030(6) 0.024(6) -0.014(5) 0.011(5) -0.008(5)
C43 0.034(8) 0.036(7) 0.016(6) 0.006(6) 0.008(6) 0.011(6)
C44 0.034(8) 0.020(6) 0.020(7) -0.003(5) 0.007(6) 0.005(6)
C45 0.036(9) 0.031(8) 0.030(8) -0.001(6) 0.010(7) 0.000(6)
O45 0.063(7) 0.026(5) 0.040(6) -0.011(4) 0.014(5) 0.000(5)
N46 0.029(6) 0.014(5) 0.030(6) -0.010(4) 0.007(5) -0.008(4)
C47 0.030(8) 0.023(6) 0.030(8) -0.002(5) 0.014(7) -0.011(6)
N48 0.030(7) 0.025(5) 0.021(6) 0.011(4) 0.006(5) -0.009(5)
C49 0.013(7) 0.026(7) 0.048(9) 0.002(6) 0.014(7) 0.006(6)
C50 0.053(10) 0.036(7) 0.019(7) 0.004(6) 0.016(7) 0.011(7)
C51 0.035(9) 0.018(6) 0.034(8) 0.002(5) 0.016(7) -0.011(6)
C52 0.055(10) 0.028(7) 0.019(7) -0.012(5) 0.012(7) 0.003(7)
N53 0.034(7) 0.053(7) 0.022(6) 0.001(5) 0.004(5) -0.004(6)
Cl1 0.053(2) 0.0375(18) 0.0293(18) -0.0030(13) 0.0097(17) -0.0040(16)
Cl2 0.042(2) 0.047(2) 0.059(2) -0.0099(17) 0.0154(19) -0.0006(17)
O60 0.065(10) 0.139(13) 0.113(12) -0.003(10) -0.005(9) 0.011(10)
C60 0.069(10) 0.087(12) 0.055(11) -0.021(10) 0.012(10) 0.012(10)
C61 0.084(13) 0.138(15) 0.104(13) 0.017(12) 0.040(12) -0.017(12)
C62 0.077(13) 0.118(14) 0.096(13) 0.000(12) 0.013(11) 0.013(12)
O80 0.048(6) 0.050(6) 0.052(6) -0.002(5) 0.015(5) -0.008(5)
O90 0.045(6) 0.029(5) 0.044(6) -0.003(4) 0.023(5) -0.003(4)
O100 0.050(7) 0.060(6) 0.069(7) 0.004(5) -0.003(6) 0.006(5)
O110 0.045(12) 0.041(10) 0.045(11) 0.001(8) 0.031(10) 0.026(9)

loop_
_atom_type_symbol
_atom_type_description
_atom_type_scat_dispersion_real
_atom_type_scat_dispersion_imag
_atom_type_scat_source
C C 0.0033 0.0016 'International Tables Vol C Tables 4.2.6.8 and 6.1.1.4'
H H 0.0000 0.0000 'International Tables Vol C Tables 4.2.6.8 and 6.1.1.4'
N N 0.0061 0.0033 'International Tables Vol C Tables 4.2.6.8 and 6.1.1.4'
O O 0.0106 0.0060 'International Tables Vol C Tables 4.2.6.8 and 6.1.1.4'
Pt Pt -1.7033 8.3905 'International Tables Vol C Tables 4.2.6.8 and 6.1.1.4'
Cl Cl 0.1484 0.1585 'International Tables Vol C Tables 4.2.6.8 and 6.1.1.4'
S S 0.1246 0.1234 'International Tables Vol C Tables 4.2.6.8 and 6.1.1.4'

loop_
_geom_angle_atom_site_label_1
_geom_angle_atom_site_label_2
_geom_angle_atom_site_label_3
_geom_angle
_geom_angle_site_symmetry_1
_geom_angle_site_symmetry_3
_geom_angle_publ_flag
N12 Pt1 N16 78.9(4) . . ?
N12 Pt1 N1 81.6(4) . . ?
N16 Pt1 N1 160.5(4) . . ?
N12 Pt1 N48 175.8(4) . . ?
N16 Pt1 N48 101.5(4) . . ?
N1 Pt1 N48 98.1(4) . . ?
N12 Pt1 Pt2 107.5(3) . . ?
N16 Pt1 Pt2 66.9(3) . . ?
N1 Pt1 Pt2 118.2(3) . . ?
N48 Pt1 Pt2 76.3(3) . . ?
N42 Pt2 N46 78.3(4) . . ?
N42 Pt2 N31 82.0(4) . . ?
N46 Pt2 N31 160.3(4) . . ?
N42 Pt2 N18 174.6(4) . . ?
N46 Pt2 N18 101.6(4) . . ?
N31 Pt2 N18 98.0(4) . . ?
N42 Pt2 Pt1 108.3(3) . . ?
N46 Pt2 Pt1 68.1(3) . . ?
N31 Pt2 Pt1 119.0(3) . . ?
N18 Pt2 Pt1 76.4(3) . . ?
C2 N1 C14 117.4(10) . . ?
C2 N1 Pt1 132.5(9) . . ?
C14 N1 Pt1 110.0(7) . . ?
N1 C2 C3 121.9(13) . . ?
C4 C3 C2 119.9(13) . . ?
C3 C4 C5 119.3(12) . . ?
C4 C5 C14 117.8(13) . . ?
C4 C5 C6 124.5(13) . . ?
C14 C5 C6 117.5(12) . . ?
C7 C6 C5 120.2(13) . . ?
C6 C7 C8 123.3(14) . . ?
C13 C8 C7 116.2(13) . . ?
C13 C8 C9 115.6(11) . . ?
C7 C8 C9 128.2(13) . . ?
C10 C9 C8 121.3(12) . . ?
C11 C10 C9 119.3(12) . . ?
N12 C11 C10 119.0(12) . . ?
N12 C11 C15 112.8(10) . . ?
C10 C11 C15 128.2(11) . . ?
C11 N12 C13 122.3(10) . . ?
C11 N12 Pt1 120.4(9) . . ?
C13 N12 Pt1 117.2(8) . . ?
N12 C13 C8 122.5(11) . . ?
N12 C13 C14 112.5(12) . . ?
C8 C13 C14 124.9(13) . . ?
N1 C14 C13 118.7(11) . . ?
N1 C14 C5 123.5(11) . . ?
C13 C14 C5 117.7(13) . . ?
O15 C15 N16 126.0(12) . . ?
O15 C15 C11 122.5(11) . . ?
N16 C15 C11 111.1(10) . . ?
C15 N16 C17 123.3(9) . . ?
C15 N16 Pt1 116.2(8) . . ?
C17 N16 Pt1 120.2(7) . . ?
C22 C17 N18 123.6(12) . . ?
C22 C17 N16 124.0(12) . . ?
N18 C17 N16 112.4(10) . . ?
C19 N18 C17 119.7(10) . . ?
C19 N18 Pt2 119.7(8) . . ?
C17 N18 Pt2 120.6(8) . . ?
N23 C19 N18 119.8(10) . . ?
N23 C19 C20 122.2(11) . . ?
N18 C19 C20 118.0(11) . . ?
C21 C20 C19 120.3(12) . . ?
C20 C21 C22 121.8(12) . . ?
C17 C22 C21 116.4(12) . . ?
C32 N31 C44 118.9(10) . . ?
C32 N31 Pt2 130.6(8) . . ?
C44 N31 Pt2 110.5(7) . . ?
N31 C32 C33 119.7(12) . . ?
C34 C33 C32 121.0(13) . . ?
C33 C34 C35 120.5(12) . . ?
C44 C35 C34 115.5(11) . . ?
C44 C35 C36 117.1(10) . . ?
C34 C35 C36 127.4(11) . . ?
C37 C36 C35 123.0(11) . . ?
C36 C37 C38 121.8(11) . . ?
C39 C38 C43 117.5(11) . . ?
C39 C38 C37 127.2(11) . . ?
C43 C38 C37 115.2(11) . . ?
C38 C39 C40 119.8(11) . . ?
C41 C40 C39 119.7(11) . . ?
N42 C41 C40 118.4(11) . . ?
N42 C41 C45 112.4(10) . . ?
C40 C41 C45 129.2(11) . . ?
C41 N42 C43 124.7(10) . . ?
C41 N42 Pt2 120.7(8) . . ?
C43 N42 Pt2 114.4(7) . . ?
N42 C43 C38 119.7(11) . . ?
N42 C43 C44 116.0(10) . . ?
C38 C43 C44 124.2(11) . . ?
N31 C44 C43 117.0(10) . . ?
N31 C44 C35 124.3(10) . . ?
C43 C44 C35 118.6(10) . . ?
O45 C45 N46 126.7(11) . . ?
O45 C45 C41 120.9(11) . . ?
N46 C45 C41 112.4(10) . . ?
C45 N46 C47 121.2(9) . . ?
C45 N46 Pt2 116.1(8) . . ?
C47 N46 Pt2 122.5(7) . . ?
N48 C47 C52 123.1(11) . . ?
N48 C47 N46 114.2(9) . . ?
C52 C47 N46 122.7(11) . . ?
C49 N48 C47 118.6(9) . . ?
C49 N48 Pt1 121.2(8) . . ?
C47 N48 Pt1 119.9(7) . . ?
N53 C49 N48 119.6(10) . . ?
N53 C49 C50 120.2(12) . . ?
N48 C49 C50 120.2(11) . . ?
C51 C50 C49 119.2(11) . . ?
C50 C51 C52 121.6(11) . . ?
C47 C52 C51 117.1(12) . . ?
O60 C60 C61 136(2) . . ?
O60 C60 C62 115(2) . . ?
C61 C60 C62 108.6(17) . . ?
O60' C60' C62' 125(3) . . ?
O60' C60' C61' 115(3) . . ?
C62' C60' C61' 121(3) . . ?
O70 S70 C72 99.9(17) . . ?
O70 S70 C71 107.3(17) . . ?
C72 S70 C71 95.8(12) . . ?
O70' S70' C71' 110(2) . . ?
O70' S70' C72' 116(2) . . ?
C71' S70' C72' 97.2(13) . . ?
O70" S70" C71" 112(2) . . ?
O70" S70" C72" 116(2) . . ?
C71" S70" C72" 106(3) . . ?

loop_
_geom_bond_atom_site_label_1
_geom_bond_atom_site_label_2
_geom_bond_distance
_geom_bond_site_symmetry_2
_geom_bond_publ_flag
Pt1 N12 1.924(9) . ?
Pt1 N16 2.010(9) . ?
Pt1 N1 2.033(9) . ?
Pt1 N48 2.052(9) . ?
Pt1 Pt2 3.1480(7) . ?
Pt2 N42 1.947(8) . ?
Pt2 N46 2.010(8) . ?
Pt2 N31 2.051(9) . ?
Pt2 N18 2.058(9) . ?
N1 C2 1.344(14) . ?
N1 C14 1.370(15) . ?
C2 C3 1.435(17) . ?
C3 C4 1.365(18) . ?
C4 C5 1.406(17) . ?
C5 C14 1.412(17) . ?
C5 C6 1.463(18) . ?
C6 C7 1.348(18) . ?
C7 C8 1.398(18) . ?
C8 C13 1.370(17) . ?
C8 C9 1.415(17) . ?
C9 C10 1.401(18) . ?
C10 C11 1.389(16) . ?
C11 N12 1.331(13) . ?
C11 C15 1.487(17) . ?
N12 C13 1.367(15) . ?
C13 C14 1.407(16) . ?
C15 O15 1.231(13) . ?
C15 N16 1.377(14) . ?
N16 C17 1.417(15) . ?
C17 C22 1.366(15) . ?
C17 N18 1.372(15) . ?
N18 C19 1.353(14) . ?
C19 N23 1.342(14) . ?
C19 C20 1.450(15) . ?
C20 C21 1.325(16) . ?
C21 C22 1.406(16) . ?
N31 C32 1.342(13) . ?
N31 C44 1.363(13) . ?
C32 C33 1.428(16) . ?
C33 C34 1.353(17) . ?
C34 C35 1.413(16) . ?
C35 C44 1.408(15) . ?
C35 C36 1.416(15) . ?
C36 C37 1.339(16) . ?
C37 C38 1.425(16) . ?
C38 C39 1.383(15) . ?
C38 C43 1.389(15) . ?
C39 C40 1.441(16) . ?
C40 C41 1.365(15) . ?
C41 N42 1.315(13) . ?
C41 C45 1.477(16) . ?
N42 C43 1.365(14) . ?
C43 C44 1.405(15) . ?
C45 O45 1.247(13) . ?
C45 N46 1.372(14) . ?
N46 C47 1.418(14) . ?
C47 N48 1.368(14) . ?
C47 C52 1.376(16) . ?
N48 C49 1.362(14) . ?
C49 N53 1.353(14) . ?
C49 C50 1.402(16) . ?
C50 C51 1.367(16) . ?
C51 C52 1.380(15) . ?
O60 C60 1.174(15) . ?
C60 C61 1.443(16) . ?
C60 C62 1.506(17) . ?
O60' C60' 1.227(19) . ?
C60' C62' 1.472(19) . ?
C60' C61' 1.482(19) . ?
O70 S70 1.621(18) . ?
S70 C72 1.785(18) . ?
S70 C71 1.825(18) . ?
O70' S70' 1.475(18) . ?
S70' C71' 1.778(19) . ?
S70' C72' 1.791(19) . ?
O70" S70" 1.478(18) . ?
S70" C71" 1.799(19) . ?
S70" C72" 1.800(19) . ?
